data_7153243
loop_
_publ_author_name
'O'Byrne, Aisling'
'Murray, Cian'
'Keegan, Dearbhla'
'Palacio, Carole'
'Evans, Paul'
'Morgan, Ben S.'

_publ_section_title
;
 The thio-adduct facilitated, enzymatic kinetic resolution of
 4-hydroxycyclopentenone and 4-hydroxycyclohexenone.
;
_journal_issue 3
_journal_name_full 'Organic &amp; biomolecular chemistry'
_journal_page_first 539
_journal_page_last 545
_journal_paper_doi 10.1039/b916506a
_journal_volume 8
_journal_year 2010
_chemical_absolute_configuration ad
_chemical_formula_moiety 'C17 H22 O5 S'
_chemical_formula_sum 'C17 H22 O5 S'
_chemical_formula_weight 338.41
_chemical_name_systematic
;
?
;
_space_group_IT_number 1
_symmetry_cell_setting triclinic
_symmetry_space_group_name_Hall 'P 1'
_symmetry_space_group_name_H-M 'P 1'
_atom_sites_solution_hydrogens geom
_atom_sites_solution_primary direct
_atom_sites_solution_secondary difmap
_audit_creation_method SHELXL-97
_cell_angle_alpha 111.026(2)
_cell_angle_beta 99.798(2)
_cell_angle_gamma 115.264(2)
_cell_formula_units_Z 1
_cell_length_a 7.6102(9)
_cell_length_b 8.2782(10)
_cell_length_c 8.3471(9)
_cell_measurement_reflns_used 2736
_cell_measurement_temperature 100(2)
_cell_measurement_theta_max 27.67
_cell_measurement_theta_min 2.83
_cell_volume 410.05(8)
_computing_cell_refinement 'Bruker SAINT'
_computing_data_collection 'Bruker SMART'
_computing_data_reduction 'Bruker SAINT'
_computing_molecular_graphics 'Bruker SHELXTL'
_computing_publication_material 'Bruker SHELXTL'
_computing_structure_refinement 'SHELXL-97 (Sheldrick, 1997)'
_computing_structure_solution 'SHELXS-97 (Sheldrick, 1990)'
_diffrn_ambient_temperature 100(2)
_diffrn_detector_area_resol_mean 8.366
_diffrn_measured_fraction_theta_full 0.999
_diffrn_measured_fraction_theta_max 0.960
_diffrn_measurement_device_type 'CCD area detector'
_diffrn_measurement_method '\f and \w scans'
_diffrn_radiation_monochromator graphite
_diffrn_radiation_source 'fine-focus sealed tube'
_diffrn_radiation_type MoK\a
_diffrn_radiation_wavelength 0.71073
_diffrn_reflns_av_R_equivalents 0.0290
_diffrn_reflns_av_sigmaI/netI 0.0461
_diffrn_reflns_limit_h_max 10
_diffrn_reflns_limit_h_min -10
_diffrn_reflns_limit_k_max 10
_diffrn_reflns_limit_k_min -10
_diffrn_reflns_limit_l_max 11
_diffrn_reflns_limit_l_min -11
_diffrn_reflns_number 7913
_diffrn_reflns_theta_full 25.00
_diffrn_reflns_theta_max 28.29
_diffrn_reflns_theta_min 2.83
_exptl_absorpt_coefficient_mu 0.220
_exptl_absorpt_correction_T_max 0.9170
_exptl_absorpt_correction_T_min 0.8186
_exptl_absorpt_correction_type multi-scan
_exptl_absorpt_process_details
;
SADABS v.2.10 (Bruker,2003) was used for absorption correction.
R(int) for selected reflections was 0.033 before and 0.027 after
correction. The Ratio of minimum to maximum transmission is 0.892723.
The \l/2 correction factor is 0.0015
;
_exptl_crystal_colour colourless
_exptl_crystal_density_diffrn 1.370
_exptl_crystal_density_method 'not measured'
_exptl_crystal_description block
_exptl_crystal_F_000 180
_exptl_crystal_size_max 0.50
_exptl_crystal_size_mid 0.40
_exptl_crystal_size_min 0.40
_refine_diff_density_max 0.351
_refine_diff_density_min -0.195
_refine_diff_density_rms 0.048
_refine_ls_abs_structure_details 'Flack H D (1983), Acta Cryst. A39, 876-881'
_refine_ls_abs_structure_Flack -0.05(5)
_refine_ls_extinction_method none
_refine_ls_goodness_of_fit_ref 1.050
_refine_ls_hydrogen_treatment constr
_refine_ls_matrix_type full
_refine_ls_number_parameters 211
_refine_ls_number_reflns 3785
_refine_ls_number_restraints 3
_refine_ls_restrained_S_all 1.049
_refine_ls_R_factor_all 0.0397
_refine_ls_R_factor_gt 0.0361
_refine_ls_shift/su_max 0.002
_refine_ls_shift/su_mean 0.000
_refine_ls_structure_factor_coef Fsqd
_refine_ls_weighting_details 'calc w=1/[\s^2^(Fo^2^)+(0.0435P)^2^+0.0000P] where P=(Fo^2^+2Fc^2^)/3'
_refine_ls_weighting_scheme calc
_refine_ls_wR_factor_gt 0.0809
_refine_ls_wR_factor_ref 0.0826
_reflns_number_gt 3513
_reflns_number_total 3785
_reflns_threshold_expression I>2\s(I)
_cod_data_source_file b916506a.txt
_cod_data_source_block c:\data\eva42\rechnung\eva42
_cod_database_code 7153243

loop_
_symmetry_equiv_pos_as_xyz
'x, y, z'

loop_
_atom_site_label
_atom_site_type_symbol
_atom_site_fract_x
_atom_site_fract_y
_atom_site_fract_z
_atom_site_U_iso_or_equiv
_atom_site_adp_type
_atom_site_occupancy
_atom_site_symmetry_multiplicity
_atom_site_calc_flag
_atom_site_refinement_flags
C1 C -0.0745(3) -0.1709(3) 0.0372(3) 0.0186(4) Uani 1 1 d .
H1A H -0.2116 -0.2136 0.0507 0.022 Uiso 1 1 calc R
H1B H 0.0099 -0.0199 0.0995 0.022 Uiso 1 1 calc R
C2 C -0.1101(3) -0.2563(3) -0.1665(3) 0.0177(4) Uani 1 1 d .
O1 O -0.2817(2) -0.3490(2) -0.28798(19) 0.0266(3) Uani 1 1 d .
C3 C 0.0857(3) -0.2200(3) -0.2055(3) 0.0191(4) Uani 1 1 d .
H3A H 0.1830 -0.0720 -0.1568 0.023 Uiso 1 1 calc R
H3B H 0.0482 -0.2901 -0.3414 0.023 Uiso 1 1 calc R
C4 C 0.1948(3) -0.3013(3) -0.1131(3) 0.0194(4) Uani 1 1 d .
H4A H 0.1039 -0.4519 -0.1737 0.023 Uiso 1 1 calc R
H4B H 0.3286 -0.2673 -0.1316 0.023 Uiso 1 1 calc R
C5 C 0.2400(3) -0.2114(3) 0.0940(3) 0.0174(4) Uani 1 1 d .
H5 H 0.3010 -0.2754 0.1471 0.021 Uiso 1 1 calc R
O2 O 0.3915(2) 0.00803(19) 0.18327(18) 0.0193(3) Uani 1 1 d .
O3 O 0.6483(2) -0.0460(2) 0.2702(2) 0.0318(4) Uani 1 1 d .
C6 C 0.5947(3) 0.0691(3) 0.2618(3) 0.0219(4) Uani 1 1 d .
C7 C 0.7390(3) 0.2910(3) 0.3335(3) 0.0334(5) Uani 1 1 d .
H7A H 0.8821 0.3325 0.4024 0.050 Uiso 1 1 calc R
H7B H 0.6929 0.3676 0.4162 0.050 Uiso 1 1 calc R
H7C H 0.7374 0.3195 0.2291 0.050 Uiso 1 1 calc R
C8 C 0.0402(3) -0.2465(3) 0.1297(2) 0.0172(4) Uani 1 1 d .
H8 H -0.0569 -0.3982 0.0651 0.021 Uiso 1 1 calc R
S S 0.07823(6) -0.16269(6) 0.37358(6) 0.02074(12) Uani 1 1 d .
C9 C 0.1702(3) 0.1080(3) 0.4723(2) 0.0206(4) Uani 1 1 d .
H9A H 0.3128 0.1849 0.4742 0.025 Uiso 1 1 calc R
H9B H 0.0746 0.1274 0.3957 0.025 Uiso 1 1 calc R
C10 C 0.1750(3) 0.1854(3) 0.6677(2) 0.0177(4) Uani 1 1 d .
C11 C -0.0144(3) 0.1277(3) 0.6955(3) 0.0172(4) Uani 1 1 d .
H11 H -0.1446 0.0378 0.5916 0.021 Uiso 1 1 calc R
O4 O -0.1886(2) 0.1616(2) 0.91396(18) 0.0216(3) Uani 1 1 d .
C16 C -0.3843(3) 0.0334(3) 0.7610(3) 0.0259(4) Uani 1 1 d .
H16A H -0.3831 0.0903 0.6762 0.039 Uiso 1 1 calc R
H16B H -0.4974 0.0245 0.8058 0.039 Uiso 1 1 calc R
H16C H -0.4078 -0.1031 0.6952 0.039 Uiso 1 1 calc R
C12 C -0.0131(3) 0.2006(3) 0.8729(3) 0.0167(4) Uani 1 1 d .
C13 C 0.1786(3) 0.3294(3) 1.0277(2) 0.0168(4) Uani 1 1 d .
O5 O 0.1614(2) 0.3909(2) 1.19625(17) 0.0207(3) Uani 1 1 d .
C17 C 0.3525(3) 0.5123(3) 1.3563(3) 0.0244(4) Uani 1 1 d .
H17A H 0.4205 0.4348 1.3550 0.037 Uiso 1 1 calc R
H17B H 0.3214 0.5483 1.4687 0.037 Uiso 1 1 calc R
H17C H 0.4467 0.6371 1.3550 0.037 Uiso 1 1 calc R
C14 C 0.3657(3) 0.3867(3) 1.0003(3) 0.0186(4) Uani 1 1 d .
H14 H 0.4959 0.4746 1.1041 0.022 Uiso 1 1 calc R
C15 C 0.3631(3) 0.3152(3) 0.8198(3) 0.0193(4) Uani 1 1 d .
H15 H 0.4921 0.3564 0.8019 0.023 Uiso 1 1 calc R

loop_
_atom_site_aniso_label
_atom_site_aniso_U_11
_atom_site_aniso_U_22
_atom_site_aniso_U_33
_atom_site_aniso_U_23
_atom_site_aniso_U_13
_atom_site_aniso_U_12
C1 0.0213(10) 0.0218(10) 0.0166(9) 0.0099(8) 0.0079(8) 0.0136(8)
C2 0.0209(10) 0.0155(9) 0.0159(9) 0.0086(8) 0.0053(8) 0.0087(8)
O1 0.0207(7) 0.0286(8) 0.0208(7) 0.0104(7) 0.0029(6) 0.0086(6)
C3 0.0220(10) 0.0188(9) 0.0165(9) 0.0100(8) 0.0084(8) 0.0094(8)
C4 0.0259(10) 0.0190(9) 0.0180(10) 0.0094(8) 0.0120(8) 0.0140(8)
C5 0.0203(10) 0.0145(9) 0.0178(9) 0.0070(7) 0.0066(7) 0.0105(8)
O2 0.0180(7) 0.0183(7) 0.0215(7) 0.0085(6) 0.0067(6) 0.0106(6)
O3 0.0279(8) 0.0384(9) 0.0323(8) 0.0141(7) 0.0088(7) 0.0236(7)
C6 0.0214(10) 0.0290(11) 0.0135(9) 0.0064(9) 0.0077(8) 0.0148(9)
C7 0.0209(11) 0.0289(12) 0.0327(12) 0.0035(10) 0.0090(9) 0.0093(9)
C8 0.0224(10) 0.0163(9) 0.0129(9) 0.0071(7) 0.0079(8) 0.0098(8)
S 0.0322(3) 0.0195(2) 0.0148(2) 0.00971(18) 0.01142(19) 0.0150(2)
C9 0.0289(11) 0.0165(9) 0.0185(10) 0.0090(8) 0.0118(9) 0.0123(9)
C10 0.0246(10) 0.0155(9) 0.0190(9) 0.0099(8) 0.0119(8) 0.0127(8)
C11 0.0195(9) 0.0141(9) 0.0146(8) 0.0051(7) 0.0031(7) 0.0090(8)
O4 0.0179(7) 0.0240(7) 0.0185(7) 0.0059(6) 0.0076(6) 0.0109(6)
C16 0.0182(10) 0.0279(11) 0.0252(11) 0.0085(9) 0.0074(8) 0.0112(9)
C12 0.0186(9) 0.0140(9) 0.0207(9) 0.0091(8) 0.0097(8) 0.0099(8)
C13 0.0237(10) 0.0157(9) 0.0139(9) 0.0072(7) 0.0073(7) 0.0125(8)
O5 0.0228(7) 0.0200(7) 0.0139(6) 0.0049(6) 0.0058(6) 0.0103(6)
C17 0.0289(11) 0.0238(11) 0.0137(9) 0.0075(9) 0.0053(9) 0.0112(9)
C14 0.0179(9) 0.0144(9) 0.0192(9) 0.0066(8) 0.0031(8) 0.0080(8)
C15 0.0193(10) 0.0171(9) 0.0240(10) 0.0105(8) 0.0108(8) 0.0102(8)

loop_
_atom_type_symbol
_atom_type_description
_atom_type_scat_dispersion_real
_atom_type_scat_dispersion_imag
_atom_type_scat_source
C C 0.0033 0.0016 'International Tables Vol C Tables 4.2.6.8 and 6.1.1.4'
H H 0.0000 0.0000 'International Tables Vol C Tables 4.2.6.8 and 6.1.1.4'
O O 0.0106 0.0060 'International Tables Vol C Tables 4.2.6.8 and 6.1.1.4'
S S 0.1246 0.1234 'International Tables Vol C Tables 4.2.6.8 and 6.1.1.4'

loop_
_geom_angle_atom_site_label_1
_geom_angle_atom_site_label_2
_geom_angle_atom_site_label_3
_geom_angle
C2 C1 C8 110.66(15)
C2 C1 H1A 109.5
C8 C1 H1A 109.5
C2 C1 H1B 109.5
C8 C1 H1B 109.5
H1A C1 H1B 108.1
O1 C2 C3 122.83(17)
O1 C2 C1 122.76(17)
C3 C2 C1 114.39(16)
C2 C3 C4 110.03(15)
C2 C3 H3A 109.7
C4 C3 H3A 109.7
C2 C3 H3B 109.7
C4 C3 H3B 109.7
H3A C3 H3B 108.2
C5 C4 C3 111.93(15)
C5 C4 H4A 109.2
C3 C4 H4A 109.2
C5 C4 H4B 109.2
C3 C4 H4B 109.2
H4A C4 H4B 107.9
O2 C5 C4 108.25(15)
O2 C5 C8 108.84(14)
C4 C5 C8 111.03(15)
O2 C5 H5 109.6
C4 C5 H5 109.6
C8 C5 H5 109.6
C6 O2 C5 115.68(14)
O3 C6 O2 122.87(19)
O3 C6 C7 125.19(19)
O2 C6 C7 111.93(17)
C6 C7 H7A 109.5
C6 C7 H7B 109.5
H7A C7 H7B 109.5
C6 C7 H7C 109.5
H7A C7 H7C 109.5
H7B C7 H7C 109.5
C5 C8 C1 112.97(15)
C5 C8 S 113.36(13)
C1 C8 S 114.03(12)
C5 C8 H8 105.1
C1 C8 H8 105.1
S C8 H8 105.1
C8 S C9 104.38(9)
C10 C9 S 108.61(12)
C10 C9 H9A 110.0
S C9 H9A 110.0
C10 C9 H9B 110.0
S C9 H9B 110.0
H9A C9 H9B 108.3
C15 C10 C11 119.26(16)
C15 C10 C9 121.10(17)
C11 C10 C9 119.63(17)
C12 C11 C10 120.46(17)
C12 C11 H11 119.8
C10 C11 H11 119.8
C12 O4 C16 116.45(14)
O4 C16 H16A 109.5
O4 C16 H16B 109.5
H16A C16 H16B 109.5
O4 C16 H16C 109.5
H16A C16 H16C 109.5
H16B C16 H16C 109.5
O4 C12 C11 124.80(17)
O4 C12 C13 115.03(15)
C11 C12 C13 120.15(16)
O5 C13 C14 125.35(17)
O5 C13 C12 115.24(15)
C14 C13 C12 119.40(16)
C13 O5 C17 116.58(15)
O5 C17 H17A 109.5
O5 C17 H17B 109.5
H17A C17 H17B 109.5
O5 C17 H17C 109.5
H17A C17 H17C 109.5
H17B C17 H17C 109.5
C13 C14 C15 120.08(17)
C13 C14 H14 120.0
C15 C14 H14 120.0
C10 C15 C14 120.62(17)
C10 C15 H15 119.7
C14 C15 H15 119.7

loop_
_geom_bond_atom_site_label_1
_geom_bond_atom_site_label_2
_geom_bond_distance
C1 C2 1.510(3)
C1 C8 1.528(2)
C1 H1A 0.9900
C1 H1B 0.9900
C2 O1 1.208(2)
C2 C3 1.506(3)
C3 C4 1.540(3)
C3 H3A 0.9900
C3 H3B 0.9900
C4 C5 1.522(2)
C4 H4A 0.9900
C4 H4B 0.9900
C5 O2 1.460(2)
C5 C8 1.525(2)
C5 H5 1.0000
O2 C6 1.351(2)
O3 C6 1.204(2)
C6 C7 1.485(3)
C7 H7A 0.9800
C7 H7B 0.9800
C7 H7C 0.9800
C8 S 1.8227(18)
C8 H8 1.0000
S C9 1.8246(19)
C9 C10 1.511(2)
C9 H9A 0.9900
C9 H9B 0.9900
C10 C15 1.381(3)
C10 C11 1.402(3)
C11 C12 1.380(3)
C11 H11 0.9500
O4 C12 1.368(2)
O4 C16 1.416(2)
C16 H16A 0.9800
C16 H16B 0.9800
C16 H16C 0.9800
C12 C13 1.406(3)
C13 O5 1.364(2)
C13 C14 1.384(2)
O5 C17 1.427(2)
C17 H17A 0.9800
C17 H17B 0.9800
C17 H17C 0.9800
C14 C15 1.400(3)
C14 H14 0.9500
C15 H15 0.9500

loop_
_geom_torsion_atom_site_label_1
_geom_torsion_atom_site_label_2
_geom_torsion_atom_site_label_3
_geom_torsion_atom_site_label_4
_geom_torsion
C8 C1 C2 O1 125.68(19)
C8 C1 C2 C3 -53.1(2)
O1 C2 C3 C4 -124.27(19)
C1 C2 C3 C4 54.5(2)
C2 C3 C4 C5 -54.6(2)
C3 C4 C5 O2 -64.74(19)
C3 C4 C5 C8 54.7(2)
C4 C5 O2 C6 -97.02(17)
C8 C5 O2 C6 142.20(15)
C5 O2 C6 O3 -5.0(3)
C5 O2 C6 C7 174.67(16)
O2 C5 C8 C1 65.61(18)
C4 C5 C8 C1 -53.4(2)
O2 C5 C8 S -66.06(17)
C4 C5 C8 S 174.88(12)
C2 C1 C8 C5 51.8(2)
C2 C1 C8 S -176.90(13)
C5 C8 S C9 85.84(14)
C1 C8 S C9 -45.31(15)
C8 S C9 C10 171.43(13)
S C9 C10 C15 108.83(18)
S C9 C10 C11 -72.27(19)
C15 C10 C11 C12 0.4(3)
C9 C10 C11 C12 -178.53(16)
C16 O4 C12 C11 1.3(2)
C16 O4 C12 C13 179.60(16)
C10 C11 C12 O4 176.52(16)
C10 C11 C12 C13 -1.7(3)
O4 C12 C13 O5 2.2(2)
C11 C12 C13 O5 -179.43(16)
O4 C12 C13 C14 -176.61(16)
C11 C12 C13 C14 1.8(3)
C14 C13 O5 C17 -4.7(2)
C12 C13 O5 C17 176.58(15)
O5 C13 C14 C15 -179.22(16)
C12 C13 C14 C15 -0.6(3)
C11 C10 C15 C14 0.8(3)
C9 C10 C15 C14 179.74(17)
C13 C14 C15 C10 -0.8(3)
